data_4132313
loop_
_publ_author_name
'Ghana, Priyabrata'
'Arz, Marius I.'
'Chakraborty, Uttam'
'Schnakenburg, Gregor'
'Filippou, Alexander C.'

_publ_section_title
;
 Linearly Two-Coordinated Silicon: Transition Metal Complexes with the
 Functional Groups M\\tb Si-M and M&#x2550;Si&#x2550;M.
;
_journal_issue 23
_journal_name_full 'Journal of the American Chemical Society'
_journal_page_first 7187
_journal_page_last 7198
_journal_paper_doi 10.1021/jacs.8b02902
_journal_volume 140
_journal_year 2018
_chemical_formula_moiety 'C20 H31 B Cl Mo N6 O2 P, 2(C4 H8 O)'
_chemical_formula_sum 'C28.04 H47 B Cl1.02 Mo N6 O4.04 P'
_chemical_formula_weight 706.55
_chemical_name_systematic PG-211
_space_group_crystal_system monoclinic
_space_group_IT_number 14
_space_group_name_Hall '-P 2ybc'
_space_group_name_H-M_alt 'P 1 21/c 1'
_atom_sites_solution_hydrogens mixed
_atom_sites_solution_primary dual
_audit_creation_date 2018-01-29
_audit_creation_method
;
Olex2 1.2
(compiled 2017.08.10 svn.r3458 for OlexSys, GUI svn.r5381)
;
_cell_angle_alpha 90
_cell_angle_beta 91.068(5)
_cell_angle_gamma 90
_cell_formula_units_Z 4
_cell_length_a 13.9014(13)
_cell_length_b 11.8934(12)
_cell_length_c 20.261(2)
_cell_measurement_reflns_used 9584
_cell_measurement_temperature 100
_cell_measurement_theta_max 27.62
_cell_measurement_theta_min 2.64
_cell_volume 3349.3(6)
_computing_molecular_graphics 'Olex2 (Dolomanov et al., 2009)'
_computing_publication_material 'Olex2 (Dolomanov et al., 2009)'
_computing_structure_refinement 'XL (Sheldrick, 2008)'
_computing_structure_solution 'XT (Sheldrick, 2015)'
_diffrn_ambient_temperature 100
_diffrn_detector_area_resol_mean 8
_diffrn_measured_fraction_theta_full 0.997
_diffrn_measured_fraction_theta_max 0.997
_diffrn_measurement_device_type 'Bruker X8-KappaApexII'
_diffrn_measurement_method 'fine slicing \w and \f scans'
_diffrn_radiation_monochromator graphite
_diffrn_radiation_type MoK\a
_diffrn_radiation_wavelength 0.71073
_diffrn_reflns_av_R_equivalents 0.0525
_diffrn_reflns_av_unetI/netI 0.0324
_diffrn_reflns_Laue_measured_fraction_full 0.997
_diffrn_reflns_Laue_measured_fraction_max 0.997
_diffrn_reflns_limit_h_max 18
_diffrn_reflns_limit_h_min -17
_diffrn_reflns_limit_k_max 15
_diffrn_reflns_limit_k_min -15
_diffrn_reflns_limit_l_max 26
_diffrn_reflns_limit_l_min -26
_diffrn_reflns_number 92324
_diffrn_reflns_point_group_measured_fraction_full 0.997
_diffrn_reflns_point_group_measured_fraction_max 0.997
_diffrn_reflns_theta_full 25.242
_diffrn_reflns_theta_max 28.000
_diffrn_reflns_theta_min 2.457
_diffrn_source 'sealed tube'
_exptl_absorpt_coefficient_mu 0.562
_exptl_absorpt_correction_T_max 0.8499
_exptl_absorpt_correction_T_min 0.7297
_exptl_absorpt_correction_type empirical
_exptl_absorpt_process_details
;
Sadabs (2014/2, Bruker AXS Gmbh Karlsruhe)
;
_exptl_crystal_colour 'clear yellow'
_exptl_crystal_colour_lustre clear
_exptl_crystal_colour_primary yellow
_exptl_crystal_density_diffrn 1.401
_exptl_crystal_description plate
_exptl_crystal_F_000 1475
_exptl_crystal_size_max 0.6
_exptl_crystal_size_mid 0.4
_exptl_crystal_size_min 0.3
_refine_diff_density_max 2.247
_refine_diff_density_min -0.915
_refine_diff_density_rms 0.113
_refine_ls_extinction_method none
_refine_ls_goodness_of_fit_ref 1.092
_refine_ls_hydrogen_treatment mixed
_refine_ls_matrix_type full
_refine_ls_number_parameters 440
_refine_ls_number_reflns 8066
_refine_ls_number_restraints 45
_refine_ls_restrained_S_all 1.100
_refine_ls_R_factor_all 0.0669
_refine_ls_R_factor_gt 0.0525
_refine_ls_shift/su_max 0.001
_refine_ls_shift/su_mean 0.000
_refine_ls_structure_factor_coef Fsqd
_refine_ls_weighting_details 'w=1/[\s^2^(Fo^2^)+(0.0603P)^2^+10.1303P] where P=(Fo^2^+2Fc^2^)/3'
_refine_ls_weighting_scheme calc
_refine_ls_wR_factor_gt 0.1310
_refine_ls_wR_factor_ref 0.1401
_reflns_Friedel_coverage 0.000
_reflns_number_gt 6661
_reflns_number_total 8066
_reflns_threshold_expression 'I > 2\s(I)'
_cod_data_source_file ja8b02902_si_002.cif
_cod_data_source_block 2505f
_cod_database_code 4132313
_shelx_shelxl_version_number 2014/7
_shelx_space_group_comment
;
The symmetry employed for this shelxl refinement is uniquely defined
by the following loop, which should always be used as a source of
symmetry information in preference to the above space-group names.
They are only intended as comments.
;
_shelx_estimated_absorpt_t_max 0.849
_shelx_estimated_absorpt_t_min 0.729
_olex2_refinement_description
;
1. Fixed Uiso
 At 1.2 times of:
  All B(H) groups, All C(H) groups, All C(H,H) groups, All C(H,H,H) groups,
  All C(H,H,H,H) groups
2. Shared sites
{C19, C19T}
{C19S, C20T}
{C20, C20S}
{O1, O1T}
{O1S, O2T}
{O2, O2S}
{Mo, MoS, MoT}
3. Restrained distances
 C20-O2 = C20-O2S
 1.19 with sigma of 0.001
 Mo-ClS \\sim Mo-ClT \\sim Mo-Cl
 with sigma of 0.001
 Mo-C19 \\sim Mo-C19S \\sim Mo-C19T
 with sigma of 0.001
 C22-C23 \\sim C22-C23S \\sim C23-C24 \\sim C23S-C24
 with sigma of 0.001
4. Uiso/Uaniso restraints and constraints
Cl \\sim ClS \\sim ClT: within 2A with sigma of 0.001 and sigma for terminal
atoms of 0.002
Uanis(Cl) \\sim Ueq, Uanis(ClS) \\sim Ueq, Uanis(ClT) \\sim Ueq: with sigma of
0.01 and sigma for terminal atoms of 0.02
Uanis(C23) \\sim Ueq, Uanis(C23S) \\sim Ueq: with sigma of 0.002 and sigma for
terminal atoms of 0.004
Uanis(C19) = Uanis(C19T)
Uanis(C19S) = Uanis(C20T)
Uanis(C20) = Uanis(C20S)
Uanis(O1) = Uanis(O1T)
Uanis(O1S) = Uanis(O2T)
Uanis(O2) = Uanis(O2S)
Uanis(Mo) = Uanis(MoS) = Uanis(MoT)
5. Others
 1*[Sof(Mo)+Sof(Cl)+Sof(O1)+Sof(O2)+Sof(C19)+Sof(C20)]+1*[Sof(MoS)+Sof(ClS)+
 Sof(O1S)+Sof(O2S)+Sof(C19S)+Sof(C20S)]+1*[Sof(MoT)+Sof(ClT)+Sof(O1T)+Sof(O2T)+
 Sof(C19T)+Sof(C20T)]=1 with esd of 0.0001
 Sof(Mo)=Sof(Cl)=Sof(O1)=Sof(O2)=Sof(C19)=Sof(C20)=FVAR(1)
 Sof(MoS)=Sof(ClS)=Sof(O1S)=Sof(O2S)=Sof(C19S)=Sof(C20S)=FVAR(2)
 Sof(MoT)=Sof(ClT)=Sof(O1T)=Sof(O2T)=Sof(C19T)=Sof(C20T)=FVAR(3)
 Sof(H22C)=Sof(H22D)=Sof(C23S)=Sof(H23C)=Sof(H23D)=Sof(H24C)=Sof(H24D)=1-FVAR(4)
 Sof(H22A)=Sof(H22B)=Sof(C23)=Sof(H23A)=Sof(H23B)=Sof(H24A)=Sof(H24B)=FVAR(4)
6.a Secondary CH2 refined with riding coordinates:
 C21(H21A,H21B), C22(H22A,H22B), C22(H22C,H22D), C23(H23A,H23B), C23S(H23C,
 H23D), C24(H24A,H24B), C24(H24C,H24D), C25(H25A,H25B), C26(H26A,H26B),
 C27(H27A,H27B), C28(H28A,H28B)
6.b Aromatic/amide H refined with riding coordinates:
 C2(H2), C7(H7), C12(H12)
6.c Idealised Me refined as rotating group:
 C4(H4A,H4B,H4C), C5(H5A,H5B,H5C), C9(H9A,H9B,H9C), C10(H10A,H10B,H10C),
 C14(H14A,H14B,H14C), C15(H15A,H15B,H15C), C16(H16A,H16B,H16C), C17(H17A,H17B,
 H17C), C18(H18A,H18B,H18C)
;
_olex2_submission_special_instructions 'No special instructions were received'

loop_
_space_group_symop_operation_xyz
'x, y, z'
'-x, y+1/2, -z+1/2'
'-x, -y, -z'
'x, -y-1/2, z-1/2'

loop_
_atom_site_label
_atom_site_type_symbol
_atom_site_fract_x
_atom_site_fract_y
_atom_site_fract_z
_atom_site_U_iso_or_equiv
_atom_site_adp_type
_atom_site_occupancy
_atom_site_site_symmetry_order
_atom_site_calc_flag
_atom_site_refinement_flags_posn
_atom_site_refinement_flags_adp
_atom_site_refinement_flags_occupancy
_atom_site_disorder_assembly
_atom_site_disorder_group
Mo Mo 0.37684(2) 0.21312(2) 0.35662(2) 0.01670(10) Uani 0.503(3) 1 d D . P A 1
Cl Cl 0.4895(2) 0.1893(2) 0.26031(13) 0.0212(7) Uani 0.503(3) 1 d D U P A 1
MoS Mo 0.37684(2) 0.21312(2) 0.35662(2) 0.01670(10) Uani 0.348(3) 1 d . . P A 2
ClS Cl 0.2119(2) 0.1274(3) 0.33507(19) 0.0170(9) Uani 0.348(3) 1 d D U P A 2
MoT Mo 0.37684(2) 0.21312(2) 0.35662(2) 0.01670(10) Uani 0.149(3) 1 d . . P A 3
ClT Cl 0.4535(7) 0.1339(8) 0.4615(3) 0.034(3) Uani 0.149(3) 1 d D U P A 3
P P 0.39899(7) 0.00830(7) 0.33954(4) 0.02057(19) Uani 1 1 d . . . . .
O1 O 0.1767(5) 0.1119(7) 0.3303(5) 0.0286(15) Uani 0.503(3) 1 d . . P A 1
O1S O 0.5151(7) 0.1835(10) 0.2406(5) 0.028(2) Uani 0.348(3) 1 d . . P A 2
O1T O 0.1767(5) 0.1119(7) 0.3303(5) 0.0286(15) Uani 0.149(3) 1 d . . P A 3
O2 O 0.4708(5) 0.1187(6) 0.4861(2) 0.0322(12) Uani 0.503(3) 1 d D . P A 1
O2S O 0.4708(5) 0.1187(6) 0.4861(2) 0.0322(12) Uani 0.348(3) 1 d D . P A 2
O2T O 0.5151(7) 0.1835(10) 0.2406(5) 0.028(2) Uani 0.149(3) 1 d . . P A 3
N1 N 0.2898(2) 0.3051(2) 0.43255(14) 0.0204(6) Uani 1 1 d . . . . .
N2 N 0.2792(2) 0.4199(2) 0.42743(14) 0.0209(6) Uani 1 1 d . . . . .
N3 N 0.3144(2) 0.3430(2) 0.28665(14) 0.0201(6) Uani 1 1 d . . . . .
N4 N 0.3068(2) 0.4529(2) 0.30735(14) 0.0208(6) Uani 1 1 d . . . . .
N5 N 0.4821(2) 0.3506(2) 0.38017(13) 0.0194(6) Uani 1 1 d . . . . .
N6 N 0.4469(2) 0.4582(2) 0.38913(14) 0.0196(6) Uani 1 1 d . . . . .
C1 C 0.2319(3) 0.2721(3) 0.48185(17) 0.0232(7) Uani 1 1 d . . . . .
C2 C 0.1834(3) 0.3643(3) 0.50745(17) 0.0256(7) Uani 1 1 d . . . . .
H2 H 0.1382 0.3640 0.5420 0.031 Uiso 1 1 calc R . . . .
C3 C 0.2150(3) 0.4572(3) 0.47185(17) 0.0232(7) Uani 1 1 d . . . . .
C4 C 0.2252(3) 0.1522(3) 0.50412(19) 0.0308(8) Uani 1 1 d . . . . .
H4A H 0.1701 0.1437 0.5332 0.037 Uiso 1 1 calc GR . . . .
H4B H 0.2844 0.1314 0.5281 0.037 Uiso 1 1 calc GR . . . .
H4C H 0.2166 0.1032 0.4656 0.037 Uiso 1 1 calc GR . . . .
C5 C 0.1867(3) 0.5782(3) 0.47752(19) 0.0304(8) Uani 1 1 d . . . . .
H5A H 0.2441 0.6240 0.4864 0.036 Uiso 1 1 calc GR . . . .
H5B H 0.1416 0.5871 0.5137 0.036 Uiso 1 1 calc GR . . . .
H5C H 0.1559 0.6029 0.4361 0.036 Uiso 1 1 calc GR . . . .
C6 C 0.2749(2) 0.3379(3) 0.22577(16) 0.0222(7) Uani 1 1 d . . . . .
C7 C 0.2405(3) 0.4447(3) 0.20749(17) 0.0249(7) Uani 1 1 d . . . . .
H7 H 0.2090 0.4643 0.1671 0.030 Uiso 1 1 calc R . . . .
C8 C 0.2616(2) 0.5156(3) 0.25988(17) 0.0229(7) Uani 1 1 d . . . . .
C9 C 0.2713(3) 0.2319(3) 0.18576(18) 0.0286(8) Uani 1 1 d . . . . .
H9A H 0.2440 0.2483 0.1419 0.034 Uiso 1 1 calc GR . . . .
H9B H 0.2309 0.1764 0.2079 0.034 Uiso 1 1 calc GR . . . .
H9C H 0.3365 0.2019 0.1814 0.034 Uiso 1 1 calc GR . . . .
C10 C 0.2413(3) 0.6377(3) 0.2680(2) 0.0318(8) Uani 1 1 d . . . . .
H10A H 0.3020 0.6786 0.2742 0.038 Uiso 1 1 calc GR . . . .
H10B H 0.2010 0.6489 0.3067 0.038 Uiso 1 1 calc GR . . . .
H10C H 0.2074 0.6660 0.2285 0.038 Uiso 1 1 calc GR . . . .
C11 C 0.5763(2) 0.3532(3) 0.39503(16) 0.0207(7) Uani 1 1 d . . . . .
C12 C 0.6028(3) 0.4622(3) 0.41398(16) 0.0224(7) Uani 1 1 d . . . . .
H12 H 0.6653 0.4872 0.4267 0.027 Uiso 1 1 calc R . . . .
C13 C 0.5200(3) 0.5258(3) 0.41042(15) 0.0205(7) Uani 1 1 d . . . . .
C14 C 0.6407(3) 0.2521(3) 0.39256(19) 0.0283(8) Uani 1 1 d . . . . .
H14A H 0.6413 0.2143 0.4356 0.034 Uiso 1 1 calc GR . . . .
H14B H 0.7061 0.2758 0.3820 0.034 Uiso 1 1 calc GR . . . .
H14C H 0.6167 0.2001 0.3585 0.034 Uiso 1 1 calc GR . . . .
C15 C 0.5067(3) 0.6475(3) 0.42690(18) 0.0264(8) Uani 1 1 d . . . . .
H15A H 0.5689 0.6803 0.4398 0.032 Uiso 1 1 calc GR . . . .
H15B H 0.4620 0.6545 0.4635 0.032 Uiso 1 1 calc GR . . . .
H15C H 0.4806 0.6872 0.3882 0.032 Uiso 1 1 calc GR . . . .
C16 C 0.5221(3) -0.0422(3) 0.34647(18) 0.0256(7) Uani 1 1 d . . . . .
H16A H 0.5621 -0.0020 0.3149 0.031 Uiso 1 1 calc GR . . . .
H16B H 0.5237 -0.1229 0.3369 0.031 Uiso 1 1 calc GR . . . .
H16C H 0.5469 -0.0289 0.3914 0.031 Uiso 1 1 calc GR . . . .
C17 C 0.3595(3) -0.0463(3) 0.25966(18) 0.0277(8) Uani 1 1 d . . . . .
H17A H 0.3730 -0.1271 0.2576 0.033 Uiso 1 1 calc GR . . . .
H17B H 0.3939 -0.0075 0.2246 0.033 Uiso 1 1 calc GR . . . .
H17C H 0.2902 -0.0338 0.2538 0.033 Uiso 1 1 calc GR . . . .
C18 C 0.3367(3) -0.0842(3) 0.39670(19) 0.0267(8) Uani 1 1 d . . . . .
H18A H 0.2676 -0.0681 0.3948 0.032 Uiso 1 1 calc GR . . . .
H18B H 0.3615 -0.0714 0.4417 0.032 Uiso 1 1 calc GR . . . .
H18C H 0.3477 -0.1627 0.3843 0.032 Uiso 1 1 calc GR . . . .
C19 C 0.2526(5) 0.1436(7) 0.3407(4) 0.0194(16) Uani 0.503(3) 1 d D . P A 1
C19S C 0.4613(7) 0.1862(9) 0.2833(4) 0.021(2) Uani 0.348(3) 1 d D . P A 2
C19T C 0.2526(5) 0.1436(7) 0.3407(4) 0.0194(16) Uani 0.149(3) 1 d D . P A 3
C20 C 0.4348(6) 0.1472(7) 0.4351(2) 0.0235(14) Uani 0.503(3) 1 d D . P A 1
C20S C 0.4348(6) 0.1472(7) 0.4351(2) 0.0235(14) Uani 0.348(3) 1 d . . P A 2
C20T C 0.4613(7) 0.1862(9) 0.2833(4) 0.021(2) Uani 0.149(3) 1 d . . P A 3
B B 0.3399(3) 0.4870(3) 0.37769(19) 0.0220(8) Uani 1 1 d . . . . .
H H 0.332(3) 0.579(4) 0.384(2) 0.026 Uiso 1 1 d R . . . .
O3 O 0.0503(3) 0.3599(4) 0.3418(3) 0.0809(13) Uani 1 1 d . . . . .
C21 C -0.0055(4) 0.4645(5) 0.3563(4) 0.0619(15) Uani 1 1 d . . . . .
H21A H 0.0183 0.5289 0.3302 0.074 Uiso 1 1 calc R . . . .
H21B H -0.0010 0.4837 0.4038 0.074 Uiso 1 1 calc R . . . .
C22 C -0.1076(4) 0.4346(6) 0.3361(3) 0.072(2) Uani 1 1 d D . . . .
H22A H -0.1524 0.4538 0.3718 0.086 Uiso 0.41(2) 1 calc R . P B 1
H22B H -0.1273 0.4764 0.2958 0.086 Uiso 0.41(2) 1 calc R . P B 1
H22C H -0.1546 0.4819 0.3595 0.086 Uiso 0.59(2) 1 calc R . P B 2
H22D H -0.1180 0.4437 0.2879 0.086 Uiso 0.59(2) 1 calc R . P B 2
C23 C -0.1088(6) 0.3209(4) 0.3243(6) 0.026(3) Uani 0.41(2) 1 d D U P B 1
H23A H -0.1119 0.3071 0.2761 0.031 Uiso 0.41(2) 1 calc R . P B 1
H23B H -0.1667 0.2872 0.3440 0.031 Uiso 0.41(2) 1 calc R . P B 1
C23S C -0.1153(4) 0.3237(4) 0.3544(6) 0.040(2) Uani 0.59(2) 1 d D U P B 2
H23C H -0.1389 0.3191 0.4001 0.048 Uiso 0.59(2) 1 calc R . P B 2
H23D H -0.1624 0.2852 0.3250 0.048 Uiso 0.59(2) 1 calc R . P B 2
C24 C -0.0276(4) 0.2709(5) 0.3508(3) 0.0633(15) Uani 1 1 d D . . . .
H24A H -0.0118 0.2009 0.3268 0.076 Uiso 0.41(2) 1 calc R . P B 1
H24B H -0.0360 0.2532 0.3981 0.076 Uiso 0.41(2) 1 calc R . P B 1
H24C H -0.0279 0.2180 0.3131 0.076 Uiso 0.59(2) 1 calc R . P B 2
H24D H -0.0146 0.2277 0.3917 0.076 Uiso 0.59(2) 1 calc R . P B 2
O4 O 0.0021(4) 0.7486(4) 0.4051(2) 0.0716(12) Uani 1 1 d . . . . .
C25 C 0.0415(4) 0.8325(5) 0.4472(3) 0.0566(13) Uani 1 1 d . . . . .
H25A H 0.1116 0.8210 0.4536 0.068 Uiso 1 1 calc R . . . .
H25B H 0.0107 0.8304 0.4908 0.068 Uiso 1 1 calc R . . . .
C26 C -0.0015(4) 0.7892(4) 0.3391(3) 0.0471(11) Uani 1 1 d . . . . .
H26A H -0.0676 0.7818 0.3205 0.057 Uiso 1 1 calc R . . . .
H26B H 0.0426 0.7452 0.3113 0.057 Uiso 1 1 calc R . . . .
C27 C 0.0285(4) 0.9115(5) 0.3405(2) 0.0527(13) Uani 1 1 d . . . . .
H27A H -0.0154 0.9578 0.3126 0.063 Uiso 1 1 calc R . . . .
H27B H 0.0950 0.9206 0.3248 0.063 Uiso 1 1 calc R . . . .
C28 C 0.0216(4) 0.9443(4) 0.4129(2) 0.0492(12) Uani 1 1 d . . . . .
H28A H 0.0704 1.0015 0.4254 0.059 Uiso 1 1 calc R . . . .
H28B H -0.0432 0.9732 0.4232 0.059 Uiso 1 1 calc R . . . .

loop_
_atom_site_aniso_label
_atom_site_aniso_U_11
_atom_site_aniso_U_22
_atom_site_aniso_U_33
_atom_site_aniso_U_23
_atom_site_aniso_U_13
_atom_site_aniso_U_12
Mo 0.02199(16) 0.01322(14) 0.01487(14) -0.00110(10) -0.00004(10) -0.00030(10)
Cl 0.024(2) 0.0201(10) 0.020(2) 0.0017(14) 0.0053(12) -0.0024(14)
MoS 0.02199(16) 0.01322(14) 0.01487(14) -0.00110(10) -0.00004(10) -0.00030(10)
ClS 0.013(3) 0.017(2) 0.0212(15) -0.0032(13) -0.003(2) -0.006(2)
MoT 0.02199(16) 0.01322(14) 0.01487(14) -0.00110(10) -0.00004(10) -0.00030(10)
ClT 0.039(8) 0.027(7) 0.037(10) -0.014(8) 0.006(7) -0.007(5)
P 0.0261(5) 0.0150(4) 0.0207(4) -0.0015(3) 0.0008(3) -0.0001(3)
O1 0.026(4) 0.026(3) 0.033(3) -0.001(2) -0.001(3) -0.006(3)
O1S 0.030(5) 0.032(4) 0.022(5) 0.004(4) 0.009(3) -0.001(4)
O1T 0.026(4) 0.026(3) 0.033(3) -0.001(2) -0.001(3) -0.006(3)
O2 0.050(3) 0.027(2) 0.019(3) 0.001(2) -0.007(2) 0.0039(18)
O2S 0.050(3) 0.027(2) 0.019(3) 0.001(2) -0.007(2) 0.0039(18)
O2T 0.030(5) 0.032(4) 0.022(5) 0.004(4) 0.009(3) -0.001(4)
N1 0.0256(15) 0.0179(14) 0.0176(13) -0.0014(11) 0.0008(11) -0.0005(11)
N2 0.0257(15) 0.0163(13) 0.0207(14) -0.0028(11) -0.0027(11) 0.0028(11)
N3 0.0219(14) 0.0184(14) 0.0199(13) -0.0009(11) -0.0014(11) 0.0003(11)
N4 0.0229(15) 0.0174(14) 0.0220(14) 0.0009(11) -0.0007(11) 0.0026(11)
N5 0.0241(15) 0.0154(13) 0.0188(13) -0.0004(11) -0.0010(11) 0.0014(11)
N6 0.0239(15) 0.0148(13) 0.0199(13) -0.0017(10) 0.0005(11) 0.0020(11)
C1 0.0259(18) 0.0247(18) 0.0189(16) -0.0006(13) -0.0004(13) -0.0020(14)
C2 0.0266(18) 0.0310(19) 0.0194(16) -0.0037(14) 0.0032(13) 0.0019(15)
C3 0.0230(17) 0.0262(18) 0.0202(16) -0.0044(13) -0.0043(13) 0.0037(14)
C4 0.040(2) 0.0263(19) 0.0268(19) 0.0021(15) 0.0094(16) -0.0035(16)
C5 0.034(2) 0.031(2) 0.0268(19) -0.0035(15) 0.0015(15) 0.0086(16)
C6 0.0224(17) 0.0276(18) 0.0167(15) 0.0013(13) 0.0007(12) -0.0033(14)
C7 0.0231(18) 0.0308(19) 0.0207(16) 0.0048(14) -0.0012(13) 0.0024(14)
C8 0.0218(17) 0.0233(17) 0.0238(17) 0.0054(14) 0.0009(13) 0.0013(13)
C9 0.034(2) 0.032(2) 0.0196(16) -0.0027(15) -0.0055(14) 0.0017(16)
C10 0.031(2) 0.0254(19) 0.039(2) 0.0085(16) 0.0003(16) 0.0061(15)
C11 0.0233(17) 0.0234(17) 0.0153(15) 0.0018(13) -0.0001(12) -0.0015(13)
C12 0.0271(18) 0.0231(17) 0.0169(15) 0.0011(13) -0.0015(13) -0.0039(14)
C13 0.0304(18) 0.0198(16) 0.0114(14) 0.0001(12) 0.0013(12) -0.0038(13)
C14 0.0272(19) 0.0239(18) 0.034(2) -0.0029(15) -0.0030(15) 0.0048(15)
C15 0.035(2) 0.0180(17) 0.0260(18) -0.0035(14) 0.0031(15) -0.0042(14)
C16 0.0278(19) 0.0198(17) 0.0293(18) -0.0010(14) 0.0050(14) 0.0053(14)
C17 0.037(2) 0.0224(18) 0.0240(18) -0.0068(14) 0.0002(15) -0.0001(15)
C18 0.034(2) 0.0155(16) 0.0305(19) 0.0016(14) 0.0023(15) -0.0005(14)
C19 0.023(5) 0.018(3) 0.017(3) -0.001(2) 0.000(3) -0.003(3)
C19S 0.019(5) 0.013(3) 0.030(7) 0.006(4) 0.001(4) -0.003(3)
C19T 0.023(5) 0.018(3) 0.017(3) -0.001(2) 0.000(3) -0.003(3)
C20 0.029(3) 0.020(2) 0.022(4) -0.005(3) -0.002(3) -0.002(2)
C20S 0.029(3) 0.020(2) 0.022(4) -0.005(3) -0.002(3) -0.002(2)
C20T 0.019(5) 0.013(3) 0.030(7) 0.006(4) 0.001(4) -0.003(3)
B 0.026(2) 0.0180(18) 0.0215(18) -0.0016(14) -0.0024(15) 0.0011(15)
O3 0.068(3) 0.085(3) 0.090(3) -0.014(3) -0.004(2) 0.001(2)
C21 0.051(3) 0.045(3) 0.090(4) -0.006(3) 0.013(3) 0.000(2)
C22 0.039(3) 0.140(7) 0.037(3) -0.002(3) -0.002(2) 0.039(3)
C23 0.023(3) 0.029(3) 0.027(4) -0.0106(18) 0.0018(18) -0.0051(18)
C23S 0.031(3) 0.044(3) 0.045(3) -0.0160(18) 0.0107(17) -0.0032(17)
C24 0.079(4) 0.050(3) 0.062(4) 0.000(3) 0.012(3) -0.013(3)
O4 0.112(4) 0.052(2) 0.050(2) 0.0094(19) 0.006(2) -0.019(2)
C25 0.067(4) 0.065(3) 0.039(3) 0.004(2) 0.004(2) 0.002(3)
C26 0.043(3) 0.051(3) 0.048(3) 0.005(2) 0.001(2) 0.001(2)
C27 0.058(3) 0.056(3) 0.043(3) 0.004(2) -0.001(2) -0.025(3)
C28 0.049(3) 0.051(3) 0.048(3) 0.001(2) 0.009(2) -0.017(2)

loop_
_atom_type_symbol
_atom_type_description
_atom_type_scat_dispersion_real
_atom_type_scat_dispersion_imag
_atom_type_scat_source
C C 0.0033 0.0016 'International Tables Vol C Tables 4.2.6.8 and 6.1.1.4'
H H 0.0000 0.0000 'International Tables Vol C Tables 4.2.6.8 and 6.1.1.4'
B B 0.0013 0.0007 'International Tables Vol C Tables 4.2.6.8 and 6.1.1.4'
Cl Cl 0.1484 0.1585 'International Tables Vol C Tables 4.2.6.8 and 6.1.1.4'
Mo Mo -1.6832 0.6857 'International Tables Vol C Tables 4.2.6.8 and 6.1.1.4'
N N 0.0061 0.0033 'International Tables Vol C Tables 4.2.6.8 and 6.1.1.4'
O O 0.0106 0.0060 'International Tables Vol C Tables 4.2.6.8 and 6.1.1.4'
P P 0.1023 0.0942 'International Tables Vol C Tables 4.2.6.8 and 6.1.1.4'

loop_
_geom_angle_atom_site_label_1
_geom_angle_atom_site_label_2
_geom_angle_atom_site_label_3
_geom_angle
P Mo Cl 72.75(7)
N1 Mo Cl 157.41(10)
N1 Mo P 129.83(8)
N1 Mo N3 83.78(10)
N3 Mo Cl 80.18(10)
N3 Mo P 129.12(7)
N5 Mo Cl 80.54(10)
N5 Mo P 131.64(8)
N5 Mo N1 81.80(10)
N5 Mo N3 82.91(10)
C19 Mo Cl 112.6(3)
C19 Mo P 70.7(3)
C19 Mo N1 80.4(3)
C19 Mo N3 81.7(3)
C19 Mo N5 157.5(3)
C20 Mo Cl 109.4(3)
C20 Mo P 70.5(3)
C20 Mo N1 81.8(3)
C20 Mo N3 160.4(3)
C20 Mo N5 82.0(3)
C20 Mo C19 108.7(4)
P MoS ClS 72.30(9)
N1 MoS ClS 79.51(12)
N1 MoS P 129.83(8)
N1 MoS N3 83.78(10)
N3 MoS ClS 80.28(11)
N3 MoS P 129.12(7)
N5 MoS ClS 156.03(12)
N5 MoS P 131.64(8)
N5 MoS N1 81.80(10)
N5 MoS N3 82.91(10)
C19S MoS ClS 111.1(3)
C19S MoS P 69.6(3)
C19S MoS N1 160.5(3)
C19S MoS N3 82.1(3)
C19S MoS N5 83.2(3)
C20S MoS ClS 109.8(3)
C20S MoS P 70.5(3)
C20S MoS N1 81.8(3)
C20S MoS N3 160.4(3)
C20S MoS N5 82.0(3)
C20S MoS C19S 108.3(4)
P MoT ClT 72.6(2)
N1 MoT ClT 80.3(2)
N1 MoT P 129.83(8)
N1 MoT N3 83.78(10)
N3 MoT ClT 158.3(2)
N3 MoT P 129.12(7)
N5 MoT ClT 80.2(2)
N5 MoT P 131.64(8)
N5 MoT N1 81.80(10)
N5 MoT N3 82.91(10)
C19T MoT ClT 109.9(3)
C19T MoT P 70.7(3)
C19T MoT N1 80.4(3)
C19T MoT N3 81.7(3)
C19T MoT N5 157.5(3)
C19T MoT C20T 110.7(4)
C20T MoT ClT 109.2(4)
C20T MoT P 69.6(3)
C20T MoT N1 160.5(3)
C20T MoT N3 82.1(3)
C20T MoT N5 83.2(3)
C16 P Mo 115.66(12)
C16 P MoS 115.66(12)
C16 P MoT 115.66(12)
C16 P C17 102.66(18)
C16 P C18 102.04(18)
C17 P Mo 116.02(13)
C17 P MoS 116.02(13)
C17 P MoT 116.02(13)
C17 P C18 102.13(18)
C18 P Mo 116.19(12)
C18 P MoS 116.19(12)
C18 P MoT 116.19(12)
N2 N1 Mo 119.1(2)
N2 N1 MoS 119.1(2)
N2 N1 MoT 119.1(2)
C1 N1 Mo 134.1(2)
C1 N1 MoS 134.1(2)
C1 N1 MoT 134.1(2)
C1 N1 N2 106.2(3)
N1 N2 B 120.1(3)
C3 N2 N1 110.2(3)
C3 N2 B 129.6(3)
N4 N3 Mo 119.2(2)
N4 N3 MoS 119.2(2)
N4 N3 MoT 119.2(2)
C6 N3 Mo 133.8(2)
C6 N3 MoS 133.8(2)
C6 N3 MoT 133.8(2)
C6 N3 N4 106.9(3)
N3 N4 B 120.5(3)
C8 N4 N3 110.0(3)
C8 N4 B 129.4(3)
N6 N5 Mo 118.2(2)
N6 N5 MoS 118.2(2)
N6 N5 MoT 118.2(2)
C11 N5 Mo 134.2(2)
C11 N5 MoS 134.2(2)
C11 N5 MoT 134.2(2)
C11 N5 N6 107.2(3)
N5 N6 B 121.9(3)
C13 N6 N5 109.0(3)
C13 N6 B 129.1(3)
N1 C1 C2 110.2(3)
N1 C1 C4 122.6(3)
C2 C1 C4 127.2(3)
C1 C2 H2 127.1
C1 C2 C3 105.8(3)
C3 C2 H2 127.1
N2 C3 C2 107.6(3)
N2 C3 C5 122.9(3)
C2 C3 C5 129.5(3)
C1 C4 H4A 109.5
C1 C4 H4B 109.5
C1 C4 H4C 109.5
H4A C4 H4B 109.5
H4A C4 H4C 109.5
H4B C4 H4C 109.5
C3 C5 H5A 109.5
C3 C5 H5B 109.5
C3 C5 H5C 109.5
H5A C5 H5B 109.5
H5A C5 H5C 109.5
H5B C5 H5C 109.5
N3 C6 C7 109.4(3)
N3 C6 C9 123.0(3)
C7 C6 C9 127.6(3)
C6 C7 H7 126.8
C8 C7 C6 106.4(3)
C8 C7 H7 126.8
N4 C8 C7 107.3(3)
N4 C8 C10 122.8(3)
C7 C8 C10 129.9(3)
C6 C9 H9A 109.5
C6 C9 H9B 109.5
C6 C9 H9C 109.5
H9A C9 H9B 109.5
H9A C9 H9C 109.5
H9B C9 H9C 109.5
C8 C10 H10A 109.5
C8 C10 H10B 109.5
C8 C10 H10C 109.5
H10A C10 H10B 109.5
H10A C10 H10C 109.5
H10B C10 H10C 109.5
N5 C11 C12 109.6(3)
N5 C11 C14 123.8(3)
C12 C11 C14 126.7(3)
C11 C12 H12 126.9
C13 C12 C11 106.2(3)
C13 C12 H12 126.9
N6 C13 C12 108.1(3)
N6 C13 C15 123.2(3)
C12 C13 C15 128.7(3)
C11 C14 H14A 109.5
C11 C14 H14B 109.5
C11 C14 H14C 109.5
H14A C14 H14B 109.5
H14A C14 H14C 109.5
H14B C14 H14C 109.5
C13 C15 H15A 109.5
C13 C15 H15B 109.5
C13 C15 H15C 109.5
H15A C15 H15B 109.5
H15A C15 H15C 109.5
H15B C15 H15C 109.5
P C16 H16A 109.5
P C16 H16B 109.5
P C16 H16C 109.5
H16A C16 H16B 109.5
H16A C16 H16C 109.5
H16B C16 H16C 109.5
P C17 H17A 109.5
P C17 H17B 109.5
P C17 H17C 109.5
H17A C17 H17B 109.5
H17A C17 H17C 109.5
H17B C17 H17C 109.5
P C18 H18A 109.5
P C18 H18B 109.5
P C18 H18C 109.5
H18A C18 H18B 109.5
H18A C18 H18C 109.5
H18B C18 H18C 109.5
O1 C19 Mo 174.1(11)
O1S C19S MoS 171.7(13)
O1T C19T MoT 174.1(11)
O2 C20 Mo 172.5(10)
O2S C20S MoS 172.5(10)
O2T C20T MoT 171.7(13)
N2 B H 112(2)
N4 B N2 108.0(3)
N4 B H 110(2)
N6 B N2 108.9(3)
N6 B N4 110.6(3)
N6 B H 108(2)
C21 O3 C24 100.5(4)
O3 C21 H21A 111.0
O3 C21 H21B 111.0
O3 C21 C22 103.8(5)
H21A C21 H21B 109.0
C22 C21 H21A 111.0
C22 C21 H21B 111.0
C21 C22 H22A 110.4
C21 C22 H22B 110.4
C21 C22 H22C 111.1
C21 C22 H22D 111.1
H22A C22 H22B 108.6
H22C C22 H22D 109.1
C23 C22 C21 106.6(4)
C23 C22 H22A 110.4
C23 C22 H22B 110.4
C23S C22 C21 103.3(5)
C23S C22 H22C 111.1
C23S C22 H22D 111.1
C22 C23 H23A 109.5
C22 C23 H23B 109.5
C22 C23 C24 110.5(5)
H23A C23 H23B 108.1
C24 C23 H23A 109.5
C24 C23 H23B 109.5
C22 C23S H23C 109.5
C22 C23S H23D 109.5
H23C C23S H23D 108.1
C24 C23S C22 110.5(5)
C24 C23S H23C 109.5
C24 C23S H23D 109.5
O3 C24 H24A 111.1
O3 C24 H24B 111.1
O3 C24 H24C 109.9
O3 C24 H24D 109.9
C23 C24 O3 103.4(5)
C23 C24 H24A 111.1
C23 C24 H24B 111.1
C23S C24 O3 108.7(5)
C23S C24 H24C 109.9
C23S C24 H24D 109.9
H24A C24 H24B 109.0
H24C C24 H24D 108.3
C25 O4 C26 109.4(4)
O4 C25 H25A 110.5
O4 C25 H25B 110.5
O4 C25 C28 106.0(4)
H25A C25 H25B 108.7
C28 C25 H25A 110.5
C28 C25 H25B 110.5
O4 C26 H26A 110.2
O4 C26 H26B 110.2
O4 C26 C27 107.8(4)
H26A C26 H26B 108.5
C27 C26 H26A 110.2
C27 C26 H26B 110.2
C26 C27 H27A 111.0
C26 C27 H27B 111.0
C26 C27 C28 103.9(4)
H27A C27 H27B 109.0
C28 C27 H27A 111.0
C28 C27 H27B 111.0
C25 C28 C27 101.6(4)
C25 C28 H28A 111.4
C25 C28 H28B 111.4
C27 C28 H28A 111.4
C27 C28 H28B 111.4
H28A C28 H28B 109.3

loop_
_geom_bond_atom_site_label_1
_geom_bond_atom_site_label_2
_geom_bond_distance
Mo Cl 2.540(3)
Mo P 2.4805(9)
Mo N1 2.258(3)
Mo N3 2.259(3)
Mo N5 2.239(3)
Mo C19 1.937(7)
Mo C20 1.934(3)
MoS ClS 2.540(3)
MoS P 2.4805(9)
MoS N1 2.258(3)
MoS N3 2.259(3)
MoS N5 2.239(3)
MoS C19S 1.937(7)
MoS C20S 1.934(3)
MoT ClT 2.540(3)
MoT P 2.4805(9)
MoT N1 2.258(3)
MoT N3 2.259(3)
MoT N5 2.239(3)
MoT C19T 1.937(7)
MoT C20T 1.937(7)
P C16 1.817(4)
P C17 1.819(4)
P C18 1.827(4)
O1 C19 1.136(8)
O1S C19S 1.155(8)
O1T C19T 1.136(8)
O2 C20 1.1898(7)
O2S C20S 1.1898(7)
O2T C20T 1.155(8)
N1 N2 1.377(4)
N1 C1 1.353(5)
N2 C3 1.354(5)
N2 B 1.548(5)
N3 N4 1.378(4)
N3 C6 1.342(4)
N4 C8 1.361(4)
N4 B 1.544(5)
N5 N6 1.383(4)
N5 C11 1.339(4)
N6 C13 1.360(4)
N6 B 1.540(5)
C1 C2 1.392(5)
C1 C4 1.499(5)
C2 H2 0.9500
C2 C3 1.395(5)
C3 C5 1.497(5)
C4 H4A 0.9800
C4 H4B 0.9800
C4 H4C 0.9800
C5 H5A 0.9800
C5 H5B 0.9800
C5 H5C 0.9800
C6 C7 1.405(5)
C6 C9 1.498(5)
C7 H7 0.9500
C7 C8 1.383(5)
C8 C10 1.489(5)
C9 H9A 0.9800
C9 H9B 0.9800
C9 H9C 0.9800
C10 H10A 0.9800
C10 H10B 0.9800
C10 H10C 0.9800
C11 C12 1.399(5)
C11 C14 1.501(5)
C12 H12 0.9500
C12 C13 1.379(5)
C13 C15 1.497(5)
C14 H14A 0.9800
C14 H14B 0.9800
C14 H14C 0.9800
C15 H15A 0.9800
C15 H15B 0.9800
C15 H15C 0.9800
C16 H16A 0.9800
C16 H16B 0.9800
C16 H16C 0.9800
C17 H17A 0.9800
C17 H17B 0.9800
C17 H17C 0.9800
C18 H18A 0.9800
C18 H18B 0.9800
C18 H18C 0.9800
B H 1.11(4)
O3 C21 1.498(7)
O3 C24 1.528(7)
C21 H21A 0.9900
C21 H21B 0.9900
C21 C22 1.513(8)
C22 H22A 0.9900
C22 H22B 0.9900
C22 H22C 0.9900
C22 H22D 0.9900
C22 C23 1.374(6)
C22 C23S 1.375(6)
C23 H23A 0.9900
C23 H23B 0.9900
C23 C24 1.375(6)
C23S H23C 0.9900
C23S H23D 0.9900
C23S C24 1.374(6)
C24 H24A 0.9900
C24 H24B 0.9900
C24 H24C 0.9900
C24 H24D 0.9900
O4 C25 1.416(7)
O4 C26 1.422(6)
C25 H25A 0.9900
C25 H25B 0.9900
C25 C28 1.523(8)
C26 H26A 0.9900
C26 H26B 0.9900
C26 C27 1.514(7)
C27 H27A 0.9900
C27 H27B 0.9900
C27 C28 1.524(7)
C28 H28A 0.9900
C28 H28B 0.9900

loop_
_geom_torsion_atom_site_label_1
_geom_torsion_atom_site_label_2
_geom_torsion_atom_site_label_3
_geom_torsion_atom_site_label_4
_geom_torsion
Mo N1 N2 C3 172.0(2)
Mo N1 N2 B -10.2(4)
Mo N1 C1 C2 -170.5(2)
Mo N1 C1 C4 10.3(5)
Mo N3 N4 C8 -175.8(2)
Mo N3 N4 B -0.4(4)
Mo N3 C6 C7 175.1(2)
Mo N3 C6 C9 -5.3(5)
Mo N5 N6 C13 172.9(2)
Mo N5 N6 B -5.2(4)
Mo N5 C11 C12 -172.1(2)
Mo N5 C11 C14 6.6(5)
MoS N1 N2 C3 172.0(2)
MoS N1 N2 B -10.2(4)
MoS N1 C1 C2 -170.5(2)
MoS N1 C1 C4 10.3(5)
MoS N3 N4 C8 -175.8(2)
MoS N3 N4 B -0.4(4)
MoS N3 C6 C7 175.1(2)
MoS N3 C6 C9 -5.3(5)
MoS N5 N6 C13 172.9(2)
MoS N5 N6 B -5.2(4)
MoS N5 C11 C12 -172.1(2)
MoS N5 C11 C14 6.6(5)
MoT N1 N2 C3 172.0(2)
MoT N1 N2 B -10.2(4)
MoT N1 C1 C2 -170.5(2)
MoT N1 C1 C4 10.3(5)
MoT N3 N4 C8 -175.8(2)
MoT N3 N4 B -0.4(4)
MoT N3 C6 C7 175.1(2)
MoT N3 C6 C9 -5.3(5)
MoT N5 N6 C13 172.9(2)
MoT N5 N6 B -5.2(4)
MoT N5 C11 C12 -172.1(2)
MoT N5 C11 C14 6.6(5)
N1 N2 C3 C2 0.6(4)
N1 N2 C3 C5 -178.8(3)
N1 N2 B N4 67.4(4)
N1 N2 B N6 -52.7(4)
N1 C1 C2 C3 -0.6(4)
N2 N1 C1 C2 0.9(4)
N2 N1 C1 C4 -178.2(3)
N3 N4 C8 C7 -0.5(4)
N3 N4 C8 C10 179.1(3)
N3 N4 B N2 -60.6(4)
N3 N4 B N6 58.4(4)
N3 C6 C7 C8 0.6(4)
N4 N3 C6 C7 -0.9(4)
N4 N3 C6 C9 178.7(3)
N5 N6 C13 C12 1.1(4)
N5 N6 C13 C15 -178.2(3)
N5 N6 B N2 63.0(4)
N5 N6 B N4 -55.5(4)
N5 C11 C12 C13 0.4(4)
N6 N5 C11 C12 0.3(4)
N6 N5 C11 C14 179.0(3)
C1 N1 N2 C3 -1.0(4)
C1 N1 N2 B 176.8(3)
C1 C2 C3 N2 0.0(4)
C1 C2 C3 C5 179.4(4)
C3 N2 B N4 -115.4(4)
C3 N2 B N6 124.6(4)
C4 C1 C2 C3 178.5(4)
C6 N3 N4 C8 0.9(4)
C6 N3 N4 B 176.3(3)
C6 C7 C8 N4 0.0(4)
C6 C7 C8 C10 -179.6(4)
C8 N4 B N2 113.8(4)
C8 N4 B N6 -127.2(4)
C9 C6 C7 C8 -179.0(3)
C11 N5 N6 C13 -0.9(3)
C11 N5 N6 B -179.0(3)
C11 C12 C13 N6 -0.9(4)
C11 C12 C13 C15 178.4(3)
C13 N6 B N2 -114.8(4)
C13 N6 B N4 126.8(3)
C14 C11 C12 C13 -178.3(3)
B N2 C3 C2 -176.9(3)
B N2 C3 C5 3.7(5)
B N4 C8 C7 -175.4(3)
B N4 C8 C10 4.2(6)
B N6 C13 C12 179.1(3)
B N6 C13 C15 -0.3(5)
O3 C21 C22 C23 10.2(8)
O3 C21 C22 C23S 37.0(7)
C21 O3 C24 C23 38.6(7)
C21 O3 C24 C23S 12.0(8)
C21 C22 C23 C24 15.8(11)
C21 C22 C23S C24 -30.3(10)
C22 C23 C24 O3 -34.7(10)
C22 C23S C24 O3 11.8(10)
C24 O3 C21 C22 -28.7(6)
O4 C25 C28 C27 -33.5(5)
O4 C26 C27 C28 -15.4(6)
C25 O4 C26 C27 -6.0(6)
C26 O4 C25 C28 25.2(6)
C26 C27 C28 C25 28.9(5)
